data_7104691
loop_
_publ_author_name
'Yunfeng Chen'
'Cheng Zhong'
'Xiaohua Sun'
'Novruz G. Akhmedov'
'Jeffrey L. Petersen'
'Xiaodong Shi'

_publ_section_title
;
 One-pot cascade Michael--Michael--Aldol condensation for
 diastereoselective synthesis of nitro-substituted cyclohexanes
;
_journal_name_full 'Chem. Commun.'
_journal_page_first 5150
_journal_page_last 5152
_journal_paper_doi 10.1039/b909766j
_journal_volume 34
_journal_year 2009
_chemical_formula_sum 'C25 H27 N O4'
_chemical_formula_weight 405.48
_chemical_name_systematic
;
?
;
_space_group_IT_number 2
_symmetry_cell_setting triclinic
_symmetry_space_group_name_Hall '-P 1'
_symmetry_space_group_name_H-M 'P -1'
_atom_sites_solution_hydrogens geom
_atom_sites_solution_primary direct
_atom_sites_solution_secondary difmap
_audit_creation_method SHELXL-97
_cell_angle_alpha 84.2340(10)
_cell_angle_beta 75.4250(10)
_cell_angle_gamma 72.6650(10)
_cell_formula_units_Z 4
_cell_length_a 9.6784(6)
_cell_length_b 14.8547(10)
_cell_length_c 16.1677(11)
_cell_measurement_reflns_used 7308
_cell_measurement_temperature 293(2)
_cell_measurement_theta_max 27.51
_cell_measurement_theta_min 2.26
_cell_volume 2146.6(2)
_computing_structure_refinement 'SHELXL-97 (Sheldrick, 1997)'
_computing_structure_solution 'SHELXS-97 (Sheldrick, 1990)'
_diffrn_ambient_temperature 293(2)
_diffrn_measured_fraction_theta_full 0.958
_diffrn_measured_fraction_theta_max 0.958
_diffrn_radiation_monochromator graphite
_diffrn_radiation_source 'fine-focus sealed tube'
_diffrn_radiation_type MoK\a
_diffrn_radiation_wavelength 0.71073
_diffrn_reflns_av_R_equivalents 0.0402
_diffrn_reflns_av_sigmaI/netI 0.0757
_diffrn_reflns_limit_h_max 12
_diffrn_reflns_limit_h_min -10
_diffrn_reflns_limit_k_max 17
_diffrn_reflns_limit_k_min -19
_diffrn_reflns_limit_l_max 19
_diffrn_reflns_limit_l_min -21
_diffrn_reflns_number 15150
_diffrn_reflns_theta_full 27.54
_diffrn_reflns_theta_max 27.54
_diffrn_reflns_theta_min 2.27
_diffrn_standards_decay_% 0
_exptl_absorpt_coefficient_mu 0.085
_exptl_absorpt_correction_type semi-empirical
_exptl_absorpt_process_details SADABS
_exptl_crystal_colour colorless
_exptl_crystal_density_diffrn 1.255
_exptl_crystal_density_method 'not measured'
_exptl_crystal_description block
_exptl_crystal_F_000 864
_exptl_crystal_size_max 0.40
_exptl_crystal_size_mid 0.36
_exptl_crystal_size_min 0.26
_refine_diff_density_max 0.243
_refine_diff_density_min -0.197
_refine_diff_density_rms 0.044
_refine_ls_extinction_method none
_refine_ls_goodness_of_fit_ref 1.024
_refine_ls_hydrogen_treatment riding
_refine_ls_matrix_type full
_refine_ls_number_parameters 633
_refine_ls_number_reflns 9495
_refine_ls_number_restraints 108
_refine_ls_restrained_S_all 1.021
_refine_ls_R_factor_all 0.0842
_refine_ls_R_factor_gt 0.0628
_refine_ls_shift/su_max 0.071
_refine_ls_shift/su_mean 0.005
_refine_ls_structure_factor_coef Fsqd
_refine_ls_weighting_details 'calc w=1/[\s^2^(Fo^2^)+(0.0964P)^2^+0.2843P] where P=(Fo^2^+2Fc^2^)/3'
_refine_ls_weighting_scheme calc
_refine_ls_wR_factor_gt 0.1752
_refine_ls_wR_factor_ref 0.1950
_reflns_number_gt 6743
_reflns_number_total 9495
_reflns_threshold_expression >2sigma(I)
_cod_data_source_file b909766j.txt
_cod_data_source_block ms93ccd
_cod_original_sg_symbol_H-M P-1
_cod_database_code 7104691

loop_
_symmetry_equiv_pos_as_xyz
'x, y, z'
'-x, -y, -z'

loop_
_atom_site_label
_atom_site_type_symbol
_atom_site_fract_x
_atom_site_fract_y
_atom_site_fract_z
_atom_site_U_iso_or_equiv
_atom_site_adp_type
_atom_site_occupancy
_atom_site_symmetry_multiplicity
_atom_site_calc_flag
_atom_site_refinement_flags
_atom_site_disorder_assembly
_atom_site_disorder_group
O1 O 0.81341(5) 0.86536(3) 1.01231(4) 0.05037(15) Uani 1 1 d . . .
H1 H 0.7978 0.8941 0.9680 0.076 Uiso 1 1 calc R . .
O2 O 0.83563(7) 0.85063(4) 0.84186(4) 0.07116(19) Uani 1 1 d . . .
O3 O 0.83633(6) 0.51615(4) 1.00155(4) 0.05913(17) Uani 1 1 d . . .
O4 O 0.85808(7) 0.51498(4) 1.13076(4) 0.0668(2) Uani 1 1 d . . .
O5 O 0.30667(5) 1.04008(4) 0.70262(5) 0.0734(2) Uani 1 1 d . . .
H5 H 0.2622 1.0634 0.7492 0.110 Uiso 1 1 calc R . .
O6 O 0.03539(6) 1.09998(4) 0.81071(4) 0.06639(17) Uani 1 1 d . . .
O7 O 0.19031(11) 0.88219(7) 0.46276(5) 0.1135(3) Uani 1 1 d . . .
O8 O -0.00775(7) 0.90328(5) 0.56197(4) 0.0779(2) Uani 1 1 d . . .
N1 N 0.81267(6) 0.55512(4) 1.06887(4) 0.04615(17) Uani 1 1 d . . .
N2 N 0.12468(8) 0.88885(5) 0.53810(4) 0.0624(2) Uani 1 1 d . . .
C1 C 0.92082(7) 0.77556(5) 0.99206(5) 0.04192(18) Uani 1 1 d . . .
C2 C 0.86364(7) 0.71887(4) 0.93945(4) 0.03918(17) Uani 1 1 d . . .
H2 H 0.9365 0.6569 0.9283 0.047 Uiso 1 1 calc R . .
C3 C 0.71293(7) 0.70436(5) 0.98976(4) 0.04155(18) Uani 1 1 d . . .
H3A H 0.6382 0.7651 0.9953 0.050 Uiso 1 1 calc R . .
H3B H 0.6837 0.6650 0.9569 0.050 Uiso 1 1 calc R . .
C4 C 0.71373(7) 0.65924(5) 1.07871(4) 0.04073(18) Uani 1 1 d . . .
C5 C 0.78213(7) 0.70985(5) 1.12827(5) 0.04527(19) Uani 1 1 d . . .
H5A H 0.7965 0.6739 1.1804 0.054 Uiso 1 1 calc R . .
H5B H 0.7130 0.7712 1.1443 0.054 Uiso 1 1 calc R . .
C6 C 0.93131(7) 0.72332(5) 1.07749(5) 0.04515(18) Uani 1 1 d . . .
H6A H 0.9663 0.7584 1.1113 0.054 Uiso 1 1 calc R . .
H6B H 1.0039 0.6620 1.0671 0.054 Uiso 1 1 calc R . .
C7 C 1.07355(7) 0.78828(5) 0.94604(5) 0.04578(19) Uani 1 1 d . . .
C8 C 1.19325(9) 0.71151(7) 0.91614(7) 0.0706(3) Uani 1 1 d . . .
H8 H 1.1802 0.6515 0.9213 0.085 Uiso 1 1 calc R . .
C9 C 1.33286(10) 0.72345(8) 0.87848(8) 0.0870(4) Uani 1 1 d . . .
H9 H 1.4123 0.6713 0.8587 0.104 Uiso 1 1 calc R . .
C10 C 1.35449(9) 0.81150(8) 0.87021(7) 0.0777(3) Uani 1 1 d . . .
H10 H 1.4477 0.8193 0.8444 0.093 Uiso 1 1 calc R . .
C11 C 1.23726(9) 0.88767(7) 0.90035(6) 0.0691(2) Uani 1 1 d . . .
H11 H 1.2514 0.9474 0.8956 0.083 Uiso 1 1 calc R . .
C12 C 1.09750(8) 0.87664(5) 0.93787(5) 0.0551(2) Uani 1 1 d . . .
H12 H 1.0188 0.9291 0.9578 0.066 Uiso 1 1 calc R . .
C13 C 0.84218(7) 0.76757(5) 0.85421(5) 0.04570(19) Uani 1 1 d . . .
C14 C 0.82758(8) 0.71437(6) 0.78487(5) 0.0511(2) Uani 1 1 d . . .
C15 C 0.78885(12) 0.76555(7) 0.71311(6) 0.0757(3) Uani 1 1 d . . .
H15 H 0.7697 0.8308 0.7107 0.091 Uiso 1 1 calc R . .
C16 C 0.77878(16) 0.72027(10) 0.64579(7) 0.1073(5) Uani 1 1 d . . .
H16 H 0.7528 0.7547 0.5980 0.129 Uiso 1 1 calc R . .
C17 C 0.80734(16) 0.62357(10) 0.64944(7) 0.1099(5) Uani 1 1 d . . .
H17 H 0.8007 0.5930 0.6037 0.132 Uiso 1 1 calc R . .
C18 C 0.84555(13) 0.57171(8) 0.71980(7) 0.0862(4) Uani 1 1 d . . .
H18 H 0.8650 0.5064 0.7215 0.103 Uiso 1 1 calc R . .
C19 C 0.85492(10) 0.61693(6) 0.78800(5) 0.0610(3) Uani 1 1 d . . .
H19 H 0.8795 0.5821 0.8360 0.073 Uiso 1 1 calc R . .
C20 C 0.55931(7) 0.65034(5) 1.12569(5) 0.0473(2) Uani 1 1 d . . .
C21 C 0.47953(9) 0.61112(8) 1.07691(7) 0.0801(3) Uani 1 1 d . . .
H21A H 0.5483 0.5554 1.0479 0.096 Uiso 1 1 calc R . .
H21B H 0.4481 0.6573 1.0336 0.096 Uiso 1 1 calc R . .
C22 C 0.34391(10) 0.58494(8) 1.13225(8) 0.0905(4) Uani 1 1 d . . .
H22A H 0.2830 0.5761 1.0961 0.109 Uiso 1 1 calc R . .
H22B H 0.3760 0.5259 1.1631 0.109 Uiso 1 1 calc R . .
C23 C 0.25376(9) 0.66050(7) 1.19454(8) 0.0779(3) Uani 1 1 d . . .
H23A H 0.2206 0.7193 1.1637 0.093 Uiso 1 1 calc R . .
H23B H 0.1664 0.6435 1.2280 0.093 Uiso 1 1 calc R . .
C24 C 0.34368(10) 0.67353(8) 1.25293(7) 0.0787(3) Uani 1 1 d . . .
H24A H 0.3525 0.6216 1.2946 0.094 Uiso 1 1 calc R . .
H24B H 0.2919 0.7314 1.2837 0.094 Uiso 1 1 calc R . .
C25 C 0.49781(9) 0.67794(6) 1.20560(6) 0.0603(3) Uani 1 1 d . . .
H25 H 0.5522 0.7011 1.2338 0.072 Uiso 1 1 calc R . .
C26 C 0.21130(7) 1.06816(5) 0.64423(6) 0.0518(2) Uani 1 1 d . . .
C27 C 0.07480(6) 1.02951(5) 0.67724(4) 0.04032(17) Uani 1 1 d . . .
H27 H 0.0126 1.0474 0.6355 0.048 Uiso 1 1 calc R . .
C28 C 0.12326(7) 0.92071(5) 0.68675(4) 0.04210(18) Uani 1 1 d . . .
H28A H 0.1766 0.9028 0.7320 0.051 Uiso 1 1 calc R . .
H28B H 0.0349 0.8989 0.7040 0.051 Uiso 1 1 calc R . .
C29 C 0.22212(8) 0.87075(5) 0.60530(5) 0.0492(2) Uani 1 1 d . A .
C30 C 0.35123(9) 0.91324(6) 0.56925(7) 0.0717(3) Uani 1 1 d . . .
H30A H 0.4195 0.8957 0.6068 0.086 Uiso 1 1 calc R . .
H30B H 0.4048 0.8869 0.5138 0.086 Uiso 1 1 calc R . .
C31 C 0.30065(9) 1.02053(6) 0.55954(7) 0.0695(3) Uani 1 1 d . . .
H31A H 0.2397 1.0380 0.5179 0.083 Uiso 1 1 calc R . .
H31B H 0.3873 1.0435 0.5379 0.083 Uiso 1 1 calc R . .
C32 C 0.17153(8) 1.17490(5) 0.62867(5) 0.0551(2) Uani 1 1 d . . .
C33 C 0.04609(10) 1.22590(6) 0.60107(7) 0.0684(3) Uani 1 1 d . . .
H33 H -0.0212 1.1951 0.5946 0.082 Uiso 1 1 calc R . .
C34 C 0.01809(13) 1.32193(7) 0.58276(8) 0.0827(4) Uani 1 1 d . . .
H34 H -0.0673 1.3550 0.5644 0.099 Uiso 1 1 calc R . .
C35 C 0.11731(13) 1.36814(7) 0.59183(7) 0.0891(4) Uani 1 1 d . . .
H35 H 0.0992 1.4326 0.5800 0.107 Uiso 1 1 calc R . .
C36 C 0.24318(13) 1.31791(8) 0.61847(9) 0.1014(4) Uani 1 1 d . . .
H36 H 0.3115 1.3485 0.6236 0.122 Uiso 1 1 calc R . .
C37 C 0.26924(10) 1.22357(7) 0.63750(8) 0.0830(3) Uani 1 1 d . . .
H37 H 0.3540 1.1912 0.6568 0.100 Uiso 1 1 calc R . .
C38 C -0.01896(7) 1.06898(5) 0.76306(4) 0.04267(18) Uani 1 1 d . . .
C39 C -0.17565(7) 1.06507(5) 0.79219(4) 0.04068(18) Uani 1 1 d . . .
C40 C -0.24683(9) 1.08022(5) 0.87818(5) 0.0524(2) Uani 1 1 d . . .
H40 H -0.1972 1.0946 0.9152 0.063 Uiso 1 1 calc R . .
C41 C -0.38990(9) 1.07406(6) 0.90864(6) 0.0676(3) Uani 1 1 d . . .
H41 H -0.4359 1.0831 0.9663 0.081 Uiso 1 1 calc R . .
C42 C -0.46482(9) 1.05465(7) 0.85447(7) 0.0706(3) Uani 1 1 d . . .
H42 H -0.5616 1.0507 0.8755 0.085 Uiso 1 1 calc R . .
C43 C -0.39768(8) 1.04075(6) 0.76852(6) 0.0627(3) Uani 1 1 d . . .
H43 H -0.4498 1.0286 0.7318 0.075 Uiso 1 1 calc R . .
C44 C -0.25195(7) 1.04505(5) 0.73732(5) 0.0472(2) Uani 1 1 d . . .
H44 H -0.2057 1.0346 0.6799 0.057 Uiso 1 1 calc R . .
C45 C 0.27217(8) 0.76327(6) 0.61659(5) 0.0544(2) Uani 1 1 d D . .
C46 C 0.2016(3) 0.71741(19) 0.67372(19) 0.0883(10) Uani 0.33 1 d PDU A 1
H46A H 0.1142 0.7511 0.7098 0.106 Uiso 0.33 1 calc PR A 1
C47 C 0.2503(4) 0.6136(2) 0.6862(3) 0.1263(14) Uani 0.33 1 d PDU A 1
H47A H 0.1770 0.5872 0.6744 0.152 Uiso 0.33 1 calc PR A 1
H47B H 0.2542 0.5987 0.7455 0.152 Uiso 0.33 1 calc PR A 1
C48 C 0.3993(3) 0.5679(2) 0.6304(2) 0.0916(13) Uani 0.33 1 d PDU A 1
H48A H 0.4236 0.4996 0.6336 0.110 Uiso 0.33 1 calc PR A 1
H48B H 0.4784 0.5880 0.6428 0.110 Uiso 0.33 1 calc PR A 1
C49 C 0.3641(8) 0.6082(3) 0.5461(3) 0.162(3) Uani 0.33 1 d PDU A 1
H49A H 0.4526 0.5849 0.5012 0.194 Uiso 0.33 1 calc PR A 1
H49B H 0.2877 0.5830 0.5367 0.194 Uiso 0.33 1 calc PR A 1
C50 C 0.3128(8) 0.7133(3) 0.5354(3) 0.190(3) Uani 0.33 1 d PDU A 1
H50A H 0.3914 0.7344 0.4960 0.228 Uiso 0.33 1 calc PR A 1
H50B H 0.2271 0.7303 0.5103 0.228 Uiso 0.33 1 calc PR A 1
C46A C 0.1686(3) 0.7115(2) 0.6394(3) 0.1044(15) Uani 0.33 1 d PDU A 2
H46B H 0.0681 0.7412 0.6605 0.125 Uiso 0.33 1 calc PR A 2
C47A C 0.2236(3) 0.6063(2) 0.6292(3) 0.1094(15) Uani 0.33 1 d PDU A 2
H47C H 0.2517 0.5925 0.5689 0.131 Uiso 0.33 1 calc PR A 2
H47D H 0.1439 0.5786 0.6565 0.131 Uiso 0.33 1 calc PR A 2
C48A C 0.3557(4) 0.5627(2) 0.6681(3) 0.0933(13) Uani 0.33 1 d PDU A 2
H48C H 0.3270 0.5735 0.7291 0.112 Uiso 0.33 1 calc PR A 2
H48D H 0.3895 0.4951 0.6599 0.112 Uiso 0.33 1 calc PR A 2
C49A C 0.4765(3) 0.6047(2) 0.6275(3) 0.1088(16) Uani 0.33 1 d PDU A 2
H49C H 0.5258 0.5768 0.5722 0.131 Uiso 0.33 1 calc PR A 2
H49D H 0.5491 0.5893 0.6623 0.131 Uiso 0.33 1 calc PR A 2
C50A C 0.4253(3) 0.71030(18) 0.6152(3) 0.0820(11) Uani 0.33 1 d PDU A 2
H50C H 0.4538 0.7368 0.6586 0.098 Uiso 0.33 1 calc PR A 2
H50D H 0.4847 0.7253 0.5606 0.098 Uiso 0.33 1 calc PR A 2
C46B C 0.2427(6) 0.7209(2) 0.6896(3) 0.1142(18) Uani 0.33 1 d PDU A 3
H46C H 0.1828 0.7565 0.7364 0.137 Uiso 0.33 1 calc PR A 3
C47B C 0.3016(10) 0.6160(3) 0.7019(3) 0.198(4) Uani 0.33 1 d PDU A 3
H47E H 0.2271 0.5931 0.7433 0.238 Uiso 0.33 1 calc PR A 3
H47F H 0.3892 0.6025 0.7250 0.238 Uiso 0.33 1 calc PR A 3
C48B C 0.3416(5) 0.5640(2) 0.6199(3) 0.1122(17) Uani 0.33 1 d PDU A 3
H48E H 0.3899 0.4976 0.6284 0.135 Uiso 0.33 1 calc PR A 3
H48F H 0.2535 0.5701 0.5991 0.135 Uiso 0.33 1 calc PR A 3
C49B C 0.4445(5) 0.6096(2) 0.5593(3) 0.1254(19) Uani 0.33 1 d PDU A 3
H49E H 0.5393 0.5898 0.5754 0.150 Uiso 0.33 1 calc PR A 3
H49F H 0.4611 0.5855 0.5030 0.150 Uiso 0.33 1 calc PR A 3
C50B C 0.3988(4) 0.7134(2) 0.5522(3) 0.1058(14) Uani 0.33 1 d PDU A 3
H50E H 0.4833 0.7352 0.5536 0.127 Uiso 0.33 1 calc PR A 3
H50F H 0.3765 0.7315 0.4967 0.127 Uiso 0.33 1 calc PR A 3

loop_
_atom_site_aniso_label
_atom_site_aniso_U_11
_atom_site_aniso_U_22
_atom_site_aniso_U_33
_atom_site_aniso_U_23
_atom_site_aniso_U_13
_atom_site_aniso_U_12
O1 0.0534(2) 0.0346(2) 0.0575(3) -0.0064(2) -0.0066(2) -0.00765(19)
O2 0.1108(4) 0.0418(3) 0.0685(3) 0.0146(2) -0.0361(3) -0.0257(3)
O3 0.0716(3) 0.0400(2) 0.0595(3) -0.0105(2) -0.0057(3) -0.0116(2)
O4 0.0730(3) 0.0507(3) 0.0642(3) 0.0116(3) -0.0178(3) -0.0020(3)
O5 0.04484(19) 0.0738(3) 0.1125(4) -0.0039(3) -0.0280(2) -0.0246(2)
O6 0.0665(2) 0.0884(3) 0.0567(3) -0.0219(2) -0.0136(2) -0.0345(2)
O7 0.1679(6) 0.1376(6) 0.0412(3) 0.0060(4) -0.0060(4) -0.0708(5)
O8 0.0796(3) 0.0812(4) 0.0757(4) -0.0176(3) -0.0330(3) -0.0093(3)
N1 0.0446(2) 0.0379(3) 0.0512(3) 0.0032(2) -0.0049(2) -0.0113(2)
N2 0.0996(4) 0.0500(3) 0.0403(3) 0.0009(3) -0.0126(3) -0.0292(3)
C1 0.0408(3) 0.0333(3) 0.0491(4) -0.0038(3) -0.0066(3) -0.0090(2)
C2 0.0409(2) 0.0314(3) 0.0416(3) -0.0009(2) -0.0064(2) -0.0076(2)
C3 0.0405(2) 0.0379(3) 0.0453(3) -0.0008(3) -0.0093(2) -0.0103(2)
C4 0.0392(2) 0.0350(3) 0.0438(3) -0.0022(3) -0.0039(2) -0.0088(2)
C5 0.0491(3) 0.0446(3) 0.0400(3) -0.0041(3) -0.0056(3) -0.0133(3)
C6 0.0464(3) 0.0443(3) 0.0475(3) -0.0047(3) -0.0114(3) -0.0152(2)
C7 0.0466(3) 0.0443(3) 0.0482(4) 0.0020(3) -0.0106(3) -0.0171(2)
C8 0.0528(4) 0.0542(4) 0.0946(7) -0.0019(5) 0.0023(4) -0.0163(3)
C9 0.0496(4) 0.0880(7) 0.1078(8) -0.0022(6) 0.0049(5) -0.0157(4)
C10 0.0595(3) 0.1125(6) 0.0695(5) 0.0171(5) -0.0110(4) -0.0466(3)
C11 0.0772(3) 0.0836(4) 0.0660(5) 0.0135(4) -0.0225(3) -0.0519(3)
C12 0.0640(3) 0.0535(4) 0.0571(4) 0.0009(3) -0.0168(3) -0.0290(3)
C13 0.0478(3) 0.0392(3) 0.0473(4) 0.0040(3) -0.0089(3) -0.0117(2)
C14 0.0575(3) 0.0523(4) 0.0408(4) 0.0023(3) -0.0074(3) -0.0161(3)
C15 0.1092(6) 0.0675(5) 0.0515(4) 0.0105(4) -0.0262(4) -0.0241(5)
C16 0.1741(9) 0.1037(8) 0.0558(5) 0.0085(5) -0.0478(6) -0.0427(7)
C17 0.1805(9) 0.1111(8) 0.0558(5) -0.0123(5) -0.0311(6) -0.0615(7)
C18 0.1334(7) 0.0716(5) 0.0575(5) -0.0132(4) -0.0111(5) -0.0405(5)
C19 0.0815(4) 0.0547(4) 0.0447(4) -0.0034(3) -0.0073(4) -0.0217(3)
C20 0.0422(3) 0.0428(3) 0.0525(4) 0.0026(3) -0.0043(3) -0.0126(2)
C21 0.0609(3) 0.1094(6) 0.0777(6) -0.0205(5) 0.0020(4) -0.0450(3)
C22 0.0653(4) 0.1048(6) 0.1067(8) -0.0206(6) 0.0046(5) -0.0466(4)
C23 0.0490(3) 0.0704(5) 0.1042(8) 0.0046(5) 0.0019(4) -0.0209(3)
C24 0.0626(4) 0.0841(6) 0.0726(6) -0.0009(5) 0.0135(4) -0.0208(4)
C25 0.0539(3) 0.0667(5) 0.0549(4) -0.0030(4) 0.0005(3) -0.0197(3)
C26 0.0386(2) 0.0516(3) 0.0669(5) -0.0069(3) -0.0017(3) -0.0225(2)
C27 0.0343(2) 0.0477(3) 0.0416(3) -0.0047(3) -0.0043(2) -0.0182(2)
C28 0.0387(2) 0.0477(3) 0.0410(3) -0.0020(3) -0.0048(2) -0.0175(2)
C29 0.0490(3) 0.0464(3) 0.0479(4) -0.0031(3) 0.0009(3) -0.0169(3)
C30 0.0510(3) 0.0561(4) 0.0922(6) -0.0154(4) 0.0223(4) -0.0200(3)
C31 0.0521(3) 0.0576(4) 0.0859(6) -0.0139(4) 0.0251(4) -0.0268(3)
C32 0.0546(3) 0.0543(4) 0.0557(4) -0.0121(3) 0.0062(3) -0.0269(3)
C33 0.0637(4) 0.0490(4) 0.0884(6) -0.0061(4) -0.0034(4) -0.0204(3)
C34 0.0912(6) 0.0557(5) 0.0863(7) -0.0055(5) 0.0022(6) -0.0168(5)
C35 0.1445(8) 0.0527(4) 0.0666(6) -0.0100(4) 0.0077(6) -0.0470(4)
C36 0.1455(6) 0.0845(5) 0.1025(8) 0.0021(5) -0.0278(6) -0.0770(4)
C37 0.0972(4) 0.0757(5) 0.0970(7) 0.0059(5) -0.0253(5) -0.0561(3)
C38 0.0428(2) 0.0462(3) 0.0414(3) -0.0049(3) -0.0093(2) -0.0154(2)
C39 0.0392(3) 0.0364(3) 0.0409(3) 0.0005(3) -0.0036(2) -0.0077(2)
C40 0.0592(4) 0.0413(4) 0.0449(4) -0.0041(3) 0.0000(3) -0.0062(3)
C41 0.0610(4) 0.0534(4) 0.0614(5) -0.0006(4) 0.0196(4) -0.0048(4)
C42 0.0386(3) 0.0596(5) 0.0932(7) 0.0090(5) 0.0090(4) -0.0075(3)
C43 0.0404(3) 0.0617(4) 0.0856(6) 0.0092(4) -0.0179(3) -0.0146(3)
C44 0.0386(2) 0.0537(4) 0.0487(4) 0.0045(3) -0.0098(3) -0.0144(2)
C45 0.0550(3) 0.0455(4) 0.0568(4) -0.0055(3) -0.0015(3) -0.0137(3)
C46 0.0800(15) 0.0561(14) 0.0724(16) 0.0217(12) 0.0438(13) 0.0058(13)
C47 0.0873(17) 0.0633(16) 0.156(3) 0.0457(17) 0.0600(18) -0.0026(14)
C48 0.0693(15) 0.0375(13) 0.142(3) 0.0203(16) -0.0045(18) -0.0003(12)
C49 0.262(6) 0.059(2) 0.113(3) -0.023(2) -0.019(4) 0.015(3)
C50 0.343(6) 0.065(2) 0.129(3) -0.0439(19) -0.124(3) 0.063(3)
C46A 0.0627(12) 0.0546(15) 0.201(4) 0.012(2) -0.0403(18) -0.0207(11)
C47A 0.0822(14) 0.0513(14) 0.210(4) 0.016(2) -0.0568(19) -0.0281(11)
C48A 0.111(2) 0.0693(17) 0.101(3) 0.0221(17) -0.0200(19) -0.0389(15)
C49A 0.0604(14) 0.0628(18) 0.196(4) 0.010(2) -0.0389(19) -0.0028(14)
C50A 0.0497(10) 0.0501(13) 0.147(3) 0.0160(16) -0.0297(13) -0.0165(9)
C46B 0.193(4) 0.0471(17) 0.081(2) 0.0004(16) -0.029(3) -0.005(2)
C47B 0.404(10) 0.0398(18) 0.073(2) 0.0005(17) -0.023(4) 0.025(4)
C48B 0.142(3) 0.0505(15) 0.141(4) -0.012(2) -0.008(3) -0.0399(17)
C49B 0.131(3) 0.0547(19) 0.133(3) -0.005(2) 0.046(3) -0.003(2)
C50B 0.097(2) 0.0432(14) 0.118(3) 0.0185(16) 0.042(2) 0.0051(15)

loop_
_atom_type_symbol
_atom_type_description
_atom_type_scat_dispersion_real
_atom_type_scat_dispersion_imag
_atom_type_scat_source
C C 0.0033 0.0016 'International Tables Vol C Tables 4.2.6.8 and 6.1.1.4'
H H 0.0000 0.0000 'International Tables Vol C Tables 4.2.6.8 and 6.1.1.4'
N N 0.0061 0.0033 'International Tables Vol C Tables 4.2.6.8 and 6.1.1.4'
O O 0.0106 0.0060 'International Tables Vol C Tables 4.2.6.8 and 6.1.1.4'

loop_
_geom_angle_atom_site_label_1
_geom_angle_atom_site_label_2
_geom_angle_atom_site_label_3
_geom_angle
_geom_angle_site_symmetry_1
_geom_angle_site_symmetry_3
_geom_angle_publ_flag
O3 N1 O4 123.06(6) . . ?
O3 N1 C4 119.05(6) . . ?
O4 N1 C4 117.82(6) . . ?
O8 N2 O7 123.15(9) . . ?
O8 N2 C29 119.68(6) . . ?
O7 N2 C29 117.04(8) . . ?
O1 C1 C6 105.94(5) . . ?
O1 C1 C7 110.63(6) . . ?
C6 C1 C7 109.47(6) . . ?
O1 C1 C2 109.75(5) . . ?
C6 C1 C2 108.24(6) . . ?
C7 C1 C2 112.56(6) . . ?
C13 C2 C3 107.87(6) . . ?
C13 C2 C1 112.49(6) . . ?
C3 C2 C1 110.72(5) . . ?
C4 C3 C2 114.60(6) . . ?
C3 C4 C5 110.59(6) . . ?
C3 C4 C20 111.50(6) . . ?
C5 C4 C20 114.45(6) . . ?
C3 C4 N1 108.50(5) . . ?
C5 C4 N1 107.56(5) . . ?
C20 C4 N1 103.79(5) . . ?
C4 C5 C6 113.19(6) . . ?
C1 C6 C5 112.62(6) . . ?
C8 C7 C12 118.12(7) . . ?
C8 C7 C1 121.11(7) . . ?
C12 C7 C1 120.67(6) . . ?
C7 C8 C9 120.53(9) . . ?
C10 C9 C8 120.65(9) . . ?
C11 C10 C9 119.25(8) . . ?
C10 C11 C12 120.60(9) . . ?
C11 C12 C7 120.84(7) . . ?
O2 C13 C14 118.95(7) . . ?
O2 C13 C2 120.45(7) . . ?
C14 C13 C2 120.60(6) . . ?
C19 C14 C15 119.29(9) . . ?
C19 C14 C13 123.06(7) . . ?
C15 C14 C13 117.62(8) . . ?
C16 C15 C14 120.41(10) . . ?
C15 C16 C17 119.69(11) . . ?
C18 C17 C16 120.81(12) . . ?
C17 C18 C19 119.77(11) . . ?
C18 C19 C14 120.01(8) . . ?
C25 C20 C21 121.32(7) . . ?
C25 C20 C4 121.72(8) . . ?
C21 C20 C4 116.94(7) . . ?
C20 C21 C22 113.82(9) . . ?
C23 C22 C21 110.69(10) . . ?
C24 C23 C22 110.65(8) . . ?
C23 C24 C25 112.60(9) . . ?
C20 C25 C24 123.27(9) . . ?
O5 C26 C32 110.34(7) . . ?
O5 C26 C31 106.49(6) . . ?
C32 C26 C31 108.48(7) . . ?
O5 C26 C27 109.42(6) . . ?
C32 C26 C27 114.05(5) . . ?
C31 C26 C27 107.74(7) . . ?
C38 C27 C28 108.08(5) . . ?
C38 C27 C26 112.39(6) . . ?
C28 C27 C26 111.14(5) . . ?
C29 C28 C27 114.09(6) . . ?
C30 C29 C28 110.14(7) . . ?
C30 C29 C45 113.22(6) . . ?
C28 C29 C45 113.32(6) . . ?
C30 C29 N2 108.07(7) . . ?
C28 C29 N2 107.27(5) . . ?
C45 C29 N2 104.35(7) . . ?
C31 C30 C29 112.91(6) . . ?
C30 C31 C26 112.48(8) . . ?
C33 C32 C37 117.42(8) . . ?
C33 C32 C26 123.10(8) . . ?
C37 C32 C26 119.37(7) . . ?
C32 C33 C34 121.49(10) . . ?
C35 C34 C33 119.74(11) . . ?
C36 C35 C34 119.25(10) . . ?
C37 C36 C35 120.77(12) . . ?
C36 C37 C32 121.32(10) . . ?
O6 C38 C39 119.34(6) . . ?
O6 C38 C27 120.57(6) . . ?
C39 C38 C27 119.99(6) . . ?
C44 C39 C40 119.18(7) . . ?
C44 C39 C38 122.41(6) . . ?
C40 C39 C38 118.40(7) . . ?
C41 C40 C39 120.45(9) . . ?
C42 C41 C40 120.22(8) . . ?
C41 C42 C43 120.54(8) . . ?
C42 C43 C44 119.71(9) . . ?
C39 C44 C43 119.87(7) . . ?
C46 C45 C46B 24.4(3) . . ?
C46 C45 C46A 31.3(3) . . ?
C46B C45 C46A 55.4(3) . . ?
C46 C45 C50B 120.11(18) . . ?
C46B C45 C50B 117.5(2) . . ?
C46A C45 C50B 109.4(2) . . ?
C46 C45 C50A 101.26(19) . . ?
C46B C45 C50A 84.3(3) . . ?
C46A C45 C50A 115.64(17) . . ?
C50B C45 C50A 44.7(2) . . ?
C46 C45 C50 107.5(3) . . ?
C46B C45 C50 121.6(3) . . ?
C46A C45 C50 82.6(3) . . ?
C50B C45 C50 37.4(3) . . ?
C50A C45 C50 79.6(3) . . ?
C46 C45 C29 123.44(13) . . ?
C46B C45 C29 122.43(17) . . ?
C46A C45 C29 121.04(12) . . ?
C50B C45 C29 116.16(14) . . ?
C50A C45 C29 122.87(13) . . ?
C50 C45 C29 113.31(16) . . ?
C45 C46 C47 123.9(2) . . ?
C46 C47 C48 113.4(3) . . ?
C47 C48 C49 97.1(3) . . ?
C50 C49 C48 117.8(4) . . ?
C45 C50 C49 113.4(3) . . ?
C45 C46A C47A 118.4(2) . . ?
C46A C47A C48A 111.6(4) . . ?
C49A C48A C47A 109.7(3) . . ?
C48A C49A C50A 113.8(2) . . ?
C45 C50A C49A 123.8(2) . . ?
C45 C46B C47B 122.4(3) . . ?
C46B C47B C48B 112.6(4) . . ?
C49B C48B C47B 104.8(4) . . ?
C50B C49B C48B 117.5(3) . . ?
C45 C50B C49B 117.2(3) . . ?

loop_
_geom_bond_atom_site_label_1
_geom_bond_atom_site_label_2
_geom_bond_distance
_geom_bond_site_symmetry_2
_geom_bond_publ_flag
O1 C1 1.4344(7) . ?
O2 C13 1.2151(9) . ?
O3 N1 1.2224(9) . ?
O4 N1 1.2228(9) . ?
O5 C26 1.4308(11) . ?
O6 C38 1.2254(10) . ?
O7 N2 1.2224(10) . ?
O8 N2 1.2007(10) . ?
N1 C4 1.5571(8) . ?
N2 C29 1.5646(12) . ?
C1 C6 1.5259(10) . ?
C1 C7 1.5359(9) . ?
C1 C2 1.5483(11) . ?
C2 C13 1.5231(10) . ?
C2 C3 1.5462(9) . ?
C3 C4 1.5253(10) . ?
C4 C5 1.5265(11) . ?
C4 C20 1.5343(9) . ?
C5 C6 1.5300(9) . ?
C7 C8 1.3849(10) . ?
C7 C12 1.3875(11) . ?
C8 C9 1.3911(13) . ?
C9 C10 1.3734(17) . ?
C10 C11 1.3684(12) . ?
C11 C12 1.3869(11) . ?
C13 C14 1.4918(12) . ?
C14 C19 1.3897(12) . ?
C14 C15 1.3916(12) . ?
C15 C16 1.3733(18) . ?
C16 C17 1.3776(19) . ?
C17 C18 1.3748(17) . ?
C18 C19 1.3823(15) . ?
C20 C25 1.3287(12) . ?
C20 C21 1.4915(14) . ?
C21 C22 1.5225(14) . ?
C22 C23 1.4955(15) . ?
C23 C24 1.4956(17) . ?
C24 C25 1.5129(12) . ?
C26 C32 1.5265(11) . ?
C26 C31 1.5354(12) . ?
C26 C27 1.5477(10) . ?
C27 C38 1.5184(9) . ?
C27 C28 1.5460(9) . ?
C28 C29 1.5296(10) . ?
C29 C30 1.5262(12) . ?
C29 C45 1.5304(11) . ?
C30 C31 1.5257(12) . ?
C32 C33 1.3798(12) . ?
C32 C37 1.3905(14) . ?
C33 C34 1.3861(14) . ?
C34 C35 1.3780(19) . ?
C35 C36 1.3726(17) . ?
C36 C37 1.3653(14) . ?
C38 C39 1.4875(9) . ?
C39 C44 1.3907(11) . ?
C39 C40 1.3952(10) . ?
C40 C41 1.3753(12) . ?
C41 C42 1.3678(16) . ?
C42 C43 1.3854(14) . ?
C43 C44 1.3918(10) . ?
C45 C46 1.272(3) . ?
C45 C46B 1.288(4) . ?
C45 C46A 1.396(3) . ?
C45 C50B 1.451(3) . ?
C45 C50A 1.452(2) . ?
C45 C50 1.479(4) . ?
C46 C47 1.481(4) . ?
C47 C48 1.496(4) . ?
C48 C49 1.510(6) . ?
C49 C50 1.498(5) . ?
C46A C47A 1.504(4) . ?
C47A C48A 1.509(5) . ?
C48A C49A 1.468(5) . ?
C49A C50A 1.506(4) . ?
C46B C47B 1.503(5) . ?
C47B C48B 1.507(6) . ?
C48B C49B 1.480(6) . ?
C49B C50B 1.473(5) . ?
